data_7012648
loop_
_publ_author_name
'Passarelli, Vincenzo'
'Benetollo, Franco'
'Zanella, Pierino'
'Carta, Giovanni'
'Rossetto, Gilberto'

_publ_section_title
;
 Synthesis and characterisation of novel zirconium(iv) derivatives
 containing the bis-amido ligand SiMe2(NRR')2
;
_journal_issue 7
_journal_name_full 'Dalton Transactions'
_journal_page_first 1411
_journal_paper_doi 10.1039/b212705a
_journal_year 2003
_chemical_formula_moiety Zr[(N^i^Pr)~2~SiMe~2~]~2~
_chemical_formula_sum 'C32 H80 N8 Si4 Zr2'
_chemical_formula_weight 871.84
_space_group_IT_number 14
_symmetry_cell_setting monoclinic
_symmetry_space_group_name_Hall '-P 2yn'
_symmetry_space_group_name_H-M 'P 1 21/n 1'
_atom_sites_solution_hydrogens geom
_atom_sites_solution_primary direct
_atom_sites_solution_secondary difmap
_audit_creation_method SHELXL-97
_cell_angle_alpha 90.00
_cell_angle_beta 110.12(3)
_cell_angle_gamma 90.00
_cell_formula_units_Z 4
_cell_length_a 10.033(3)
_cell_length_b 46.986(5)
_cell_length_c 10.498(3)
_cell_measurement_temperature 293(2)
_cell_volume 4647(2)
_computing_structure_refinement 'SHELXL-97 (Sheldrick, 1997)'
_diffrn_ambient_temperature 293(2)
_diffrn_measured_fraction_theta_full 0.879
_diffrn_measured_fraction_theta_max 0.879
_diffrn_measurement_device_type 'Philips PW1100'
_diffrn_measurement_method \Q/2\Q
_diffrn_radiation_monochromator graphite
_diffrn_radiation_source 'fine-focus sealed tube'
_diffrn_radiation_type MoK\a
_diffrn_radiation_wavelength 0.71073
_diffrn_reflns_av_R_equivalents 0.0440
_diffrn_reflns_av_sigmaI/netI 0.0370
_diffrn_reflns_limit_h_max 11
_diffrn_reflns_limit_h_min -11
_diffrn_reflns_limit_k_max 55
_diffrn_reflns_limit_k_min 0
_diffrn_reflns_limit_l_max 12
_diffrn_reflns_limit_l_min 0
_diffrn_reflns_number 7761
_diffrn_reflns_theta_full 24.98
_diffrn_reflns_theta_max 24.98
_diffrn_reflns_theta_min 3.25
_exptl_absorpt_coefficient_mu 0.581
_exptl_absorpt_correction_type '\Y scan'
_exptl_crystal_colour 'pale yellow'
_exptl_crystal_density_diffrn 1.246
_exptl_crystal_density_method 'not measured'
_exptl_crystal_description prism
_exptl_crystal_F_000 1856
_exptl_crystal_size_max 0.44
_exptl_crystal_size_mid 0.30
_exptl_crystal_size_min 0.26
_refine_diff_density_max 0.674
_refine_diff_density_min -0.756
_refine_diff_density_rms 0.117
_refine_ls_extinction_method none
_refine_ls_goodness_of_fit_ref 1.268
_refine_ls_hydrogen_treatment mixed
_refine_ls_matrix_type full
_refine_ls_number_parameters 439
_refine_ls_number_reflns 7168
_refine_ls_number_restraints 0
_refine_ls_restrained_S_all 1.268
_refine_ls_R_factor_all 0.0828
_refine_ls_R_factor_gt 0.0794
_refine_ls_shift/su_max 0.031
_refine_ls_shift/su_mean 0.003
_refine_ls_structure_factor_coef Fsqd
_refine_ls_weighting_details 'calc w=1/[\s^2^(Fo^2^)+(0.0000P)^2^+37.9809P] where P=(Fo^2^+2Fc^2^)/3'
_refine_ls_weighting_scheme calc
_refine_ls_wR_factor_gt 0.1771
_refine_ls_wR_factor_ref 0.1796
_reflns_number_gt 6971
_reflns_number_total 7168
_reflns_threshold_expression >2sigma(I)
_cod_data_source_file b212705a.txt
_cod_data_source_block zr-n2
_cod_original_sg_symbol_H-M P21/n
_cod_database_code 7012648

loop_
_symmetry_equiv_pos_as_xyz
'x, y, z'
'-x+1/2, y+1/2, -z+1/2'
'-x, -y, -z'
'x-1/2, -y-1/2, z-1/2'

loop_
_atom_site_label
_atom_site_type_symbol
_atom_site_fract_x
_atom_site_fract_y
_atom_site_fract_z
_atom_site_U_iso_or_equiv
_atom_site_adp_type
_atom_site_occupancy
_atom_site_symmetry_multiplicity
_atom_site_calc_flag
_atom_site_refinement_flags
_atom_site_disorder_assembly
_atom_site_disorder_group
Zr1 Zr 0.04712(7) 0.158603(16) 0.56758(7) 0.0332(2) Uani 1 1 d . . .
Zr2 Zr 0.12817(8) 0.091902(16) 0.73878(7) 0.0353(2) Uani 1 1 d . . .
Si1 Si 0.1475(2) 0.15981(5) 0.8694(2) 0.0420(5) Uani 1 1 d . . .
Si2 Si -0.1622(2) 0.09800(5) 0.5279(2) 0.0413(5) Uani 1 1 d . . .
Si3 Si 0.0550(3) 0.20715(5) 0.4114(2) 0.0433(5) Uani 1 1 d . . .
Si4 Si 0.2844(3) 0.04163(5) 0.8322(3) 0.0488(6) Uani 1 1 d . . .
N1 N -0.0054(7) 0.16904(14) 0.7365(6) 0.0397(15) Uani 1 1 d . . .
N2 N -0.0113(6) 0.11341(13) 0.5050(6) 0.0330(13) Uani 1 1 d . . .
N3 N 0.2181(6) 0.13667(14) 0.7766(6) 0.0379(15) Uani 1 1 d . . .
N4 N -0.0897(7) 0.08768(16) 0.6945(7) 0.0479(17) Uani 1 1 d . . .
N5 N -0.0843(7) 0.18699(14) 0.4295(6) 0.0432(16) Uani 1 1 d . . .
N6 N 0.1876(7) 0.18460(15) 0.5143(7) 0.0439(16) Uani 1 1 d . . .
N7 N 0.2146(7) 0.06739(15) 0.9126(6) 0.0445(16) Uani 1 1 d . . .
N8 N 0.2267(7) 0.05912(15) 0.6748(7) 0.0431(16) Uani 1 1 d . . .
C1 C 0.2663(11) 0.1907(2) 0.9403(10) 0.068(3) Uani 1 1 d . . .
H1A H 0.2913 0.1996 0.8695 0.081 Uiso 1 1 calc R . .
H1B H 0.3508 0.1842 1.0101 0.081 Uiso 1 1 calc R . .
H1C H 0.2181 0.2041 0.9780 0.081 Uiso 1 1 calc R . .
C2 C 0.1170(12) 0.1418(2) 1.0147(9) 0.066(3) Uani 1 1 d . . .
H2A H 0.0704 0.1547 1.0567 0.079 Uiso 1 1 calc R . .
H2B H 0.2065 0.1361 1.0798 0.079 Uiso 1 1 calc R . .
H2C H 0.0585 0.1254 0.9828 0.079 Uiso 1 1 calc R . .
C3 C -0.1259(10) 0.1863(2) 0.7455(10) 0.055(2) Uani 1 1 d . . .
H3 H -0.1946 0.1879 0.6532 0.066 Uiso 1 1 calc R . .
C4 C -0.0814(14) 0.2163(3) 0.7942(13) 0.089(4) Uani 1 1 d . . .
H4A H -0.0218 0.2159 0.8879 0.107 Uiso 1 1 calc R . .
H4B H -0.1642 0.2276 0.7843 0.107 Uiso 1 1 calc R . .
H4C H -0.0301 0.2245 0.7411 0.107 Uiso 1 1 calc R . .
C5 C -0.2022(13) 0.1726(3) 0.8305(13) 0.088(4) Uani 1 1 d . . .
H5A H -0.2300 0.1536 0.7982 0.106 Uiso 1 1 calc R . .
H5B H -0.2851 0.1835 0.8240 0.106 Uiso 1 1 calc R . .
H5C H -0.1402 0.1718 0.9233 0.106 Uiso 1 1 calc R . .
C6 C 0.0094(9) 0.1052(2) 0.3729(8) 0.049(2) Uani 1 1 d . . .
H6 H 0.0057 0.0844 0.3653 0.059 Uiso 1 1 calc R . .
C7 C -0.1100(12) 0.1178(2) 0.2484(9) 0.073(3) Uani 1 1 d . . .
H7A H -0.1074 0.1382 0.2539 0.088 Uiso 1 1 calc R . .
H7B H -0.2006 0.1111 0.2480 0.088 Uiso 1 1 calc R . .
H7C H -0.0958 0.1119 0.1665 0.088 Uiso 1 1 calc R . .
C8 C 0.1505(10) 0.1151(2) 0.3693(9) 0.055(2) Uani 1 1 d . . .
H8A H 0.1544 0.1355 0.3730 0.066 Uiso 1 1 calc R . .
H8B H 0.1621 0.1087 0.2869 0.066 Uiso 1 1 calc R . .
H8C H 0.2251 0.1074 0.4457 0.066 Uiso 1 1 calc R . .
C9 C -0.3125(10) 0.1238(2) 0.4990(11) 0.062(3) Uani 1 1 d . . .
H9A H -0.3919 0.1142 0.5111 0.074 Uiso 1 1 calc R . .
H9B H -0.3398 0.1312 0.4084 0.074 Uiso 1 1 calc R . .
H9C H -0.2827 0.1392 0.5628 0.074 Uiso 1 1 calc R . .
C10 C -0.2366(11) 0.0668(2) 0.4129(11) 0.072(3) Uani 1 1 d . . .
H10A H -0.1609 0.0541 0.4150 0.086 Uiso 1 1 calc R . .
H10B H -0.2830 0.0734 0.3219 0.086 Uiso 1 1 calc R . .
H10C H -0.3039 0.0569 0.4433 0.086 Uiso 1 1 calc R . .
C11 C 0.3774(8) 0.1385(2) 0.8120(9) 0.050(2) Uani 1 1 d . . .
H11 H 0.4010 0.1585 0.8047 0.060 Uiso 1 1 calc R . .
C12 C 0.4290(9) 0.1217(2) 0.7140(10) 0.059(2) Uani 1 1 d . . .
H12A H 0.4033 0.1020 0.7154 0.071 Uiso 1 1 calc R . .
H12B H 0.5303 0.1233 0.7408 0.071 Uiso 1 1 calc R . .
H12C H 0.3858 0.1291 0.6239 0.071 Uiso 1 1 calc R . .
C13 C 0.4603(10) 0.1288(3) 0.9569(10) 0.073(3) Uani 1 1 d . . .
H13A H 0.4217 0.1378 1.0186 0.088 Uiso 1 1 calc R . .
H13B H 0.5582 0.1341 0.9799 0.088 Uiso 1 1 calc R . .
H13C H 0.4531 0.1086 0.9630 0.088 Uiso 1 1 calc R . .
C14 C -0.1853(12) 0.0726(2) 0.7552(11) 0.066(3) Uani 1 1 d . . .
H14 H -0.2813 0.0767 0.6926 0.079 Uiso 1 1 calc R . .
C15 C -0.1813(13) 0.0854(3) 0.8852(12) 0.082(4) Uani 1 1 d . . .
H15A H -0.0894 0.0824 0.9525 0.098 Uiso 1 1 calc R . .
H15B H -0.2525 0.0767 0.9143 0.098 Uiso 1 1 calc R . .
H15C H -0.1996 0.1055 0.8732 0.098 Uiso 1 1 calc R . .
C16 C -0.1735(12) 0.0412(2) 0.7526(13) 0.076(3) Uani 1 1 d . . .
H16A H -0.1953 0.0349 0.6607 0.091 Uiso 1 1 calc R . .
H16B H -0.2391 0.0328 0.7901 0.091 Uiso 1 1 calc R . .
H16C H -0.0786 0.0355 0.8054 0.091 Uiso 1 1 calc R . .
C17 C 0.0439(14) 0.2099(3) 0.2298(10) 0.086(4) Uani 1 1 d . . .
H17A H 0.0478 0.1912 0.1945 0.103 Uiso 1 1 calc R . .
H17B H 0.1221 0.2210 0.2244 0.103 Uiso 1 1 calc R . .
H17C H -0.0438 0.2189 0.1775 0.103 Uiso 1 1 calc R . .
C18 C 0.0689(11) 0.2447(2) 0.4759(11) 0.066(3) Uani 1 1 d . . .
H18A H -0.0134 0.2553 0.4228 0.079 Uiso 1 1 calc R . .
H18B H 0.1525 0.2535 0.4688 0.079 Uiso 1 1 calc R . .
H18C H 0.0747 0.2446 0.5691 0.079 Uiso 1 1 calc R . .
C19 C -0.3004(14) 0.1870(3) 0.2206(13) 0.112(5) Uani 1 1 d . . .
H19A H -0.2488 0.1971 0.1731 0.134 Uiso 1 1 calc R . .
H19B H -0.3982 0.1928 0.1867 0.134 Uiso 1 1 calc R . .
H19C H -0.2940 0.1669 0.2069 0.134 Uiso 1 1 calc R . .
C20 C -0.2376(9) 0.1937(2) 0.3710(11) 0.064(3) Uani 1 1 d . . .
H20 H -0.2863 0.1816 0.4172 0.077 Uiso 1 1 calc R . .
C21 C -0.2734(11) 0.2243(2) 0.3923(13) 0.079(3) Uani 1 1 d . . .
H21A H -0.2320 0.2291 0.4866 0.095 Uiso 1 1 calc R . .
H21B H -0.3746 0.2265 0.3637 0.095 Uiso 1 1 calc R . .
H21C H -0.2363 0.2367 0.3399 0.095 Uiso 1 1 calc R . .
C22 C 0.3411(10) 0.1882(2) 0.5384(11) 0.066(3) Uani 1 1 d . . .
H22 H 0.3893 0.1733 0.6030 0.079 Uiso 1 1 calc R . .
C23 C 0.4019(13) 0.2156(3) 0.6040(16) 0.107(5) Uani 1 1 d . . .
H23A H 0.3729 0.2307 0.5386 0.128 Uiso 1 1 calc R . .
H23B H 0.5036 0.2143 0.6380 0.128 Uiso 1 1 calc R . .
H23C H 0.3685 0.2194 0.6776 0.128 Uiso 1 1 calc R . .
C24 C 0.3792(14) 0.1828(4) 0.4120(16) 0.125(6) Uani 1 1 d . . .
H24A H 0.3412 0.1648 0.3732 0.150 Uiso 1 1 calc R . .
H24B H 0.4806 0.1827 0.4360 0.150 Uiso 1 1 calc R . .
H24C H 0.3398 0.1977 0.3471 0.150 Uiso 1 1 calc R . .
C25 C 0.2125(11) 0.0049(2) 0.8275(11) 0.068(3) Uani 1 1 d . . .
H25A H 0.2450 -0.0029 0.9174 0.081 Uiso 1 1 calc R . .
H25B H 0.2448 -0.0067 0.7690 0.081 Uiso 1 1 calc R . .
H25C H 0.1106 0.0056 0.7938 0.081 Uiso 1 1 calc R . .
C26 C 0.4817(10) 0.0383(3) 0.9112(12) 0.085(4) Uani 1 1 d . . .
H26A H 0.5247 0.0566 0.9116 0.102 Uiso 1 1 calc R . .
H26B H 0.5160 0.0251 0.8598 0.102 Uiso 1 1 calc R . .
H26C H 0.5057 0.0316 1.0027 0.102 Uiso 1 1 calc R . .
C27 C 0.2220(11) 0.0661(2) 1.0583(9) 0.063(3) Uani 1 1 d . . .
H27 H 0.1604 0.0813 1.0703 0.075 Uiso 1 1 calc R . .
C28 C 0.3684(12) 0.0719(3) 1.1577(10) 0.100(5) Uani 1 1 d . . .
H28A H 0.4303 0.0565 1.1561 0.119 Uiso 1 1 calc R . .
H28B H 0.3641 0.0737 1.2473 0.119 Uiso 1 1 calc R . .
H28C H 0.4040 0.0893 1.1332 0.119 Uiso 1 1 calc R . .
C29 C 0.1671(16) 0.0387(3) 1.0954(12) 0.110(5) Uani 1 1 d . . .
H29A H 0.0695 0.0362 1.0395 0.132 Uiso 1 1 calc R . .
H29B H 0.1745 0.0393 1.1890 0.132 Uiso 1 1 calc R . .
H29C H 0.2222 0.0231 1.0814 0.132 Uiso 1 1 calc R . .
C30 C 0.2426(10) 0.0481(2) 0.5476(10) 0.057(2) Uani 1 1 d . . .
H30 H 0.2144 0.0636 0.4810 0.068 Uiso 1 1 calc R . .
C31 C 0.1442(14) 0.0235(3) 0.4889(12) 0.091(4) Uani 1 1 d . . .
H31A H 0.1719 0.0075 0.5488 0.109 Uiso 1 1 calc R . .
H31B H 0.1494 0.0186 0.4020 0.109 Uiso 1 1 calc R . .
H31C H 0.0487 0.0289 0.4785 0.109 Uiso 1 1 calc R . .
C32 C 0.3933(14) 0.0407(3) 0.5647(15) 0.110(5) Uani 1 1 d . . .
H32A H 0.4550 0.0558 0.6120 0.132 Uiso 1 1 calc R . .
H32B H 0.4019 0.0381 0.4771 0.132 Uiso 1 1 calc R . .
H32C H 0.4195 0.0234 0.6158 0.132 Uiso 1 1 calc R . .

loop_
_atom_site_aniso_label
_atom_site_aniso_U_11
_atom_site_aniso_U_22
_atom_site_aniso_U_33
_atom_site_aniso_U_23
_atom_site_aniso_U_13
_atom_site_aniso_U_12
Zr1 0.0321(4) 0.0354(4) 0.0326(4) 0.0014(3) 0.0117(3) -0.0004(3)
Zr2 0.0342(4) 0.0366(4) 0.0342(4) 0.0029(3) 0.0105(3) -0.0009(3)
Si1 0.0497(13) 0.0410(13) 0.0348(11) -0.0057(9) 0.0139(10) -0.0051(10)
Si2 0.0336(11) 0.0425(13) 0.0459(12) -0.0043(10) 0.0113(9) -0.0016(9)
Si3 0.0547(14) 0.0371(13) 0.0415(12) 0.0045(10) 0.0210(10) 0.0036(10)
Si4 0.0432(13) 0.0421(14) 0.0585(15) 0.0128(11) 0.0143(11) 0.0068(10)
N1 0.036(3) 0.046(4) 0.043(4) 0.007(3) 0.021(3) 0.005(3)
N2 0.038(3) 0.028(3) 0.034(3) -0.007(3) 0.014(3) 0.000(3)
N3 0.028(3) 0.047(4) 0.037(3) 0.000(3) 0.010(3) -0.007(3)
N4 0.040(4) 0.062(5) 0.045(4) 0.008(3) 0.018(3) -0.006(3)
N5 0.045(4) 0.041(4) 0.039(4) -0.001(3) 0.007(3) 0.004(3)
N6 0.035(3) 0.047(4) 0.054(4) 0.008(3) 0.021(3) 0.002(3)
N7 0.049(4) 0.043(4) 0.036(3) 0.008(3) 0.007(3) 0.001(3)
N8 0.040(4) 0.041(4) 0.049(4) 0.003(3) 0.017(3) 0.005(3)
C1 0.071(7) 0.053(6) 0.067(6) -0.017(5) 0.008(5) -0.012(5)
C2 0.091(8) 0.075(7) 0.041(5) -0.009(5) 0.035(5) -0.001(6)
C3 0.055(5) 0.058(6) 0.058(5) 0.004(4) 0.027(4) 0.010(4)
C4 0.103(9) 0.073(8) 0.100(9) -0.023(7) 0.045(8) 0.018(7)
C5 0.076(8) 0.095(10) 0.112(10) 0.008(8) 0.057(7) 0.009(7)
C6 0.056(5) 0.060(6) 0.031(4) -0.007(4) 0.015(4) 0.004(4)
C7 0.098(8) 0.069(7) 0.045(5) -0.004(5) 0.013(5) 0.015(6)
C8 0.076(6) 0.048(6) 0.055(5) 0.000(4) 0.040(5) -0.002(5)
C9 0.048(5) 0.062(7) 0.079(7) 0.004(5) 0.027(5) 0.009(5)
C10 0.061(6) 0.079(8) 0.071(7) -0.019(6) 0.015(5) -0.018(5)
C11 0.031(4) 0.064(6) 0.051(5) 0.003(4) 0.009(4) -0.009(4)
C12 0.042(5) 0.064(7) 0.077(7) -0.004(5) 0.027(5) -0.007(4)
C13 0.048(6) 0.083(8) 0.067(7) 0.013(6) -0.006(5) -0.002(5)
C14 0.073(7) 0.059(6) 0.088(7) 0.003(5) 0.057(6) -0.013(5)
C15 0.089(8) 0.093(9) 0.092(8) -0.001(7) 0.067(7) -0.015(7)
C16 0.072(7) 0.054(7) 0.109(9) 0.016(6) 0.040(7) -0.008(5)
C17 0.119(10) 0.092(9) 0.058(6) 0.025(6) 0.045(7) 0.021(8)
C18 0.072(7) 0.048(6) 0.076(7) -0.008(5) 0.024(5) -0.001(5)
C19 0.088(9) 0.091(10) 0.102(10) -0.006(8) -0.039(8) 0.019(7)
C20 0.035(5) 0.066(7) 0.076(7) 0.020(5) -0.001(4) 0.007(4)
C21 0.055(6) 0.072(8) 0.110(9) 0.014(7) 0.029(6) 0.017(5)
C22 0.044(5) 0.073(7) 0.084(7) 0.019(6) 0.028(5) -0.008(5)
C23 0.065(8) 0.093(10) 0.154(13) -0.017(9) 0.029(8) -0.034(7)
C24 0.085(10) 0.173(17) 0.158(14) -0.002(12) 0.092(10) -0.012(10)
C25 0.068(6) 0.057(7) 0.076(7) 0.010(5) 0.022(5) -0.003(5)
C26 0.047(6) 0.110(10) 0.096(9) 0.038(8) 0.021(6) 0.016(6)
C27 0.071(6) 0.077(7) 0.037(5) 0.016(5) 0.016(4) 0.005(5)
C28 0.072(8) 0.164(15) 0.044(6) 0.012(7) -0.003(5) -0.019(8)
C29 0.130(12) 0.136(13) 0.066(8) 0.034(8) 0.036(8) -0.041(10)
C30 0.063(6) 0.055(6) 0.058(6) -0.004(4) 0.028(5) 0.003(5)
C31 0.116(10) 0.084(9) 0.075(8) -0.021(7) 0.036(7) -0.026(8)
C32 0.095(10) 0.137(14) 0.117(11) -0.031(10) 0.060(9) 0.023(9)

loop_
_atom_type_symbol
_atom_type_description
_atom_type_scat_dispersion_real
_atom_type_scat_dispersion_imag
_atom_type_scat_source
C C 0.0033 0.0016 'International Tables Vol C Tables 4.2.6.8 and 6.1.1.4'
H H 0.0000 0.0000 'International Tables Vol C Tables 4.2.6.8 and 6.1.1.4'
N N 0.0061 0.0033 'International Tables Vol C Tables 4.2.6.8 and 6.1.1.4'
Si Si 0.0817 0.0704 'International Tables Vol C Tables 4.2.6.8 and 6.1.1.4'
Zr Zr -2.9673 0.5597 'International Tables Vol C Tables 4.2.6.8 and 6.1.1.4'

loop_
_geom_angle_atom_site_label_1
_geom_angle_atom_site_label_2
_geom_angle_atom_site_label_3
_geom_angle
_geom_angle_site_symmetry_1
_geom_angle_site_symmetry_3
_geom_angle_publ_flag
N1 Zr1 N5 99.1(3) . . ?
N1 Zr1 N6 119.0(3) . . ?
N5 Zr1 N6 76.2(3) . . ?
N1 Zr1 N2 110.9(2) . . ?
N5 Zr1 N2 111.4(2) . . ?
N6 Zr1 N2 127.6(2) . . ?
N1 Zr1 N3 69.3(2) . . ?
N5 Zr1 N3 163.6(2) . . ?
N6 Zr1 N3 98.9(2) . . ?
N2 Zr1 N3 84.1(2) . . ?
N1 Zr1 Si3 111.77(19) . . ?
N5 Zr1 Si3 38.1(2) . . ?
N6 Zr1 Si3 38.17(19) . . ?
N2 Zr1 Si3 130.67(16) . . ?
N3 Zr1 Si3 134.07(15) . . ?
N1 Zr1 Si1 34.74(18) . . ?
N5 Zr1 Si1 129.24(19) . . ?
N6 Zr1 Si1 105.2(2) . . ?
N2 Zr1 Si1 106.78(16) . . ?
N3 Zr1 Si1 36.24(16) . . ?
Si3 Zr1 Si1 122.36(7) . . ?
N1 Zr1 Zr2 81.83(18) . . ?
N5 Zr1 Zr2 153.83(19) . . ?
N6 Zr1 Zr2 126.40(18) . . ?
N2 Zr1 Zr2 46.03(15) . . ?
N3 Zr1 Zr2 39.21(15) . . ?
Si3 Zr1 Zr2 162.77(6) . . ?
Si1 Zr1 Zr2 62.95(5) . . ?
N8 Zr2 N7 76.7(3) . . ?
N8 Zr2 N4 116.1(3) . . ?
N7 Zr2 N4 103.4(3) . . ?
N8 Zr2 N3 122.9(2) . . ?
N7 Zr2 N3 109.8(2) . . ?
N4 Zr2 N3 116.8(3) . . ?
N8 Zr2 N2 98.4(2) . . ?
N7 Zr2 N2 168.4(2) . . ?
N4 Zr2 N2 68.9(2) . . ?
N3 Zr2 N2 81.7(2) . . ?
N8 Zr2 Si4 38.39(19) . . ?
N7 Zr2 Si4 38.3(2) . . ?
N4 Zr2 Si4 114.4(2) . . ?
N3 Zr2 Si4 125.18(17) . . ?
N2 Zr2 Si4 135.64(14) . . ?
N8 Zr2 Si2 106.44(19) . . ?
N7 Zr2 Si2 134.9(2) . . ?
N4 Zr2 Si2 33.63(19) . . ?
N3 Zr2 Si2 105.47(16) . . ?
N2 Zr2 Si2 35.91(14) . . ?
Si4 Zr2 Si2 128.20(8) . . ?
N8 Zr2 Zr1 122.94(19) . . ?
N7 Zr2 Zr1 152.1(2) . . ?
N4 Zr2 Zr1 86.1(2) . . ?
N3 Zr2 Zr1 44.06(15) . . ?
N2 Zr2 Zr1 38.74(13) . . ?
Si4 Zr2 Zr1 156.28(6) . . ?
Si2 Zr2 Zr1 63.23(5) . . ?
N1 Si1 N3 97.0(3) . . ?
N1 Si1 C2 115.1(4) . . ?
N3 Si1 C2 112.6(4) . . ?
N1 Si1 C1 113.2(4) . . ?
N3 Si1 C1 112.2(4) . . ?
C2 Si1 C1 106.8(5) . . ?
N1 Si1 Zr1 42.9(2) . . ?
N3 Si1 Zr1 56.8(2) . . ?
C2 Si1 Zr1 140.7(3) . . ?
C1 Si1 Zr1 112.1(4) . . ?
N4 Si2 N2 99.9(3) . . ?
N4 Si2 C9 112.5(4) . . ?
N2 Si2 C9 113.1(4) . . ?
N4 Si2 C10 111.6(5) . . ?
N2 Si2 C10 113.6(4) . . ?
C9 Si2 C10 106.3(5) . . ?
N4 Si2 Zr2 42.2(2) . . ?
N2 Si2 Zr2 58.7(2) . . ?
C9 Si2 Zr2 134.6(3) . . ?
C10 Si2 Zr2 117.9(4) . . ?
N5 Si3 N6 94.1(3) . . ?
N5 Si3 C17 112.1(5) . . ?
N6 Si3 C17 115.8(5) . . ?
N5 Si3 C18 115.6(4) . . ?
N6 Si3 C18 113.6(4) . . ?
C17 Si3 C18 105.8(5) . . ?
N5 Si3 Zr1 47.0(2) . . ?
N6 Si3 Zr1 47.3(2) . . ?
C17 Si3 Zr1 129.9(4) . . ?
C18 Si3 Zr1 124.3(3) . . ?
N7 Si4 N8 94.2(3) . . ?
N7 Si4 C25 115.9(4) . . ?
N8 Si4 C25 114.1(4) . . ?
N7 Si4 C26 112.4(5) . . ?
N8 Si4 C26 114.3(4) . . ?
C25 Si4 C26 106.0(5) . . ?
N7 Si4 Zr2 47.3(2) . . ?
N8 Si4 Zr2 46.9(2) . . ?
C25 Si4 Zr2 127.1(3) . . ?
C26 Si4 Zr2 126.9(4) . . ?
C3 N1 Si1 126.8(6) . . ?
C3 N1 Zr1 129.4(5) . . ?
Si1 N1 Zr1 102.3(3) . . ?
C6 N2 Si2 114.3(5) . . ?
C6 N2 Zr1 113.8(5) . . ?
Si2 N2 Zr1 119.9(3) . . ?
C6 N2 Zr2 124.7(5) . . ?
Si2 N2 Zr2 85.4(2) . . ?
Zr1 N2 Zr2 95.2(2) . . ?
C11 N3 Si1 114.9(5) . . ?
C11 N3 Zr2 114.7(5) . . ?
Si1 N3 Zr2 117.2(3) . . ?
C11 N3 Zr1 122.7(5) . . ?
Si1 N3 Zr1 86.9(3) . . ?
Zr2 N3 Zr1 96.7(2) . . ?
C14 N4 Si2 117.2(6) . . ?
C14 N4 Zr2 136.6(6) . . ?
Si2 N4 Zr2 104.2(3) . . ?
C20 N5 Si3 126.5(6) . . ?
C20 N5 Zr1 138.2(6) . . ?
Si3 N5 Zr1 94.9(3) . . ?
C22 N6 Si3 124.1(6) . . ?
C22 N6 Zr1 141.3(6) . . ?
Si3 N6 Zr1 94.6(3) . . ?
C27 N7 Si4 124.9(6) . . ?
C27 N7 Zr2 140.7(6) . . ?
Si4 N7 Zr2 94.3(3) . . ?
C30 N8 Si4 125.3(6) . . ?
C30 N8 Zr2 139.6(6) . . ?
Si4 N8 Zr2 94.7(3) . . ?
N1 C3 C5 113.2(8) . . ?
N1 C3 C4 112.2(8) . . ?
C5 C3 C4 110.5(9) . . ?
C8 C6 N2 111.7(7) . . ?
C8 C6 C7 108.7(8) . . ?
N2 C6 C7 111.2(7) . . ?
N3 C11 C12 112.4(7) . . ?
N3 C11 C13 113.2(7) . . ?
C12 C11 C13 108.8(8) . . ?
C15 C14 C16 116.4(10) . . ?
C15 C14 N4 112.5(8) . . ?
C16 C14 N4 113.3(8) . . ?
N5 C20 C21 113.9(8) . . ?
N5 C20 C19 112.8(9) . . ?
C21 C20 C19 108.3(9) . . ?
N6 C22 C23 114.5(9) . . ?
N6 C22 C24 112.9(9) . . ?
C23 C22 C24 111.1(10) . . ?
C29 C27 N7 113.8(9) . . ?
C29 C27 C28 109.5(10) . . ?
N7 C27 C28 113.1(8) . . ?
N8 C30 C32 112.8(9) . . ?
N8 C30 C31 112.1(8) . . ?
C32 C30 C31 111.2(10) . . ?

loop_
_geom_bond_atom_site_label_1
_geom_bond_atom_site_label_2
_geom_bond_distance
_geom_bond_site_symmetry_2
_geom_bond_publ_flag
Zr1 N1 2.075(6) . ?
Zr1 N5 2.075(7) . ?
Zr1 N6 2.082(6) . ?
Zr1 N2 2.240(6) . ?
Zr1 N3 2.496(6) . ?
Zr1 Si3 2.826(2) . ?
Zr1 Si1 2.977(2) . ?
Zr1 Zr2 3.5648(11) . ?
Zr2 N8 2.064(7) . ?
Zr2 N7 2.078(6) . ?
Zr2 N4 2.082(7) . ?
Zr2 N3 2.269(6) . ?
Zr2 N2 2.577(6) . ?
Zr2 Si4 2.818(3) . ?
Zr2 Si2 3.006(3) . ?
Si1 N1 1.737(7) . ?
Si1 N3 1.763(7) . ?
Si1 C2 1.859(9) . ?
Si1 C1 1.862(9) . ?
Si2 N4 1.717(7) . ?
Si2 N2 1.768(6) . ?
Si2 C9 1.876(9) . ?
Si2 C10 1.884(10) . ?
Si3 N5 1.751(7) . ?
Si3 N6 1.752(7) . ?
Si3 C17 1.876(10) . ?
Si3 C18 1.880(10) . ?
Si4 N7 1.753(8) . ?
Si4 N8 1.756(7) . ?
Si4 C25 1.863(10) . ?
Si4 C26 1.872(10) . ?
N1 C3 1.485(10) . ?
N2 C6 1.521(9) . ?
N3 C11 1.514(9) . ?
N4 C14 1.498(10) . ?
N5 C20 1.481(10) . ?
N6 C22 1.482(11) . ?
N7 C27 1.508(10) . ?
N8 C30 1.490(11) . ?
C3 C5 1.506(13) . ?
C3 C4 1.515(15) . ?
C6 C8 1.502(12) . ?
C6 C7 1.556(12) . ?
C11 C12 1.522(12) . ?
C11 C13 1.530(12) . ?
C14 C15 1.479(14) . ?
C14 C16 1.483(14) . ?
C19 C20 1.518(16) . ?
C20 C21 1.517(14) . ?
C22 C23 1.487(16) . ?
C22 C24 1.523(16) . ?
C27 C29 1.502(15) . ?
C27 C28 1.505(14) . ?
C30 C32 1.502(14) . ?
C30 C31 1.507(14) . ?
